data_4349616
loop_
_publ_author_name
'Lovitt, June I.'
'Hawes, Chris S.'
'Lynes, Amy D.'
'Haffner, Benjamin'
'M\"obius, Matthias E.'
'Gunnlaugsson, Thorfinnur'

_publ_section_title
;
 Coordination chemistry of N-picolyl-1,8-naphthalimides: colourful low
 molecular weight metallo-gelators and unique chelation behaviours
;
_journal_issue 2
_journal_name_full 'Inorganic Chemistry Frontiers'
_journal_page_first 296
_journal_paper_doi 10.1039/C6QI00498A
_journal_volume 4
_journal_year 2017
_chemical_formula_moiety 'C36 H28 Co N4 O6, 2(C18 H12 Cl3 Co N2 O2), 4(C2 H3 N)'
_chemical_formula_sum 'C80 H64 Cl6 Co3 N12 O10'
_chemical_formula_weight 1742.92
_space_group_crystal_system monoclinic
_space_group_IT_number 14
_space_group_name_Hall '-P 2yn'
_space_group_name_H-M_alt 'P 1 21/n 1'
_atom_sites_solution_hydrogens mixed
_atom_sites_solution_primary direct
_audit_creation_date 2016-09-13
_audit_creation_method
;
Olex2 1.2
(compiled 2016.09.09 svn.r3337 for OlexSys, GUI svn.r5227)
;
_audit_update_record
;
2016-10-26 deposited with the CCDC.
2016-12-09 downloaded from the CCDC.
;
_cell_angle_alpha 90
_cell_angle_beta 92.7917(10)
_cell_angle_gamma 90
_cell_formula_units_Z 2
_cell_length_a 16.4021(5)
_cell_length_b 13.3749(4)
_cell_length_c 17.2099(6)
_cell_measurement_reflns_used 6133
_cell_measurement_temperature 100(2)
_cell_measurement_theta_max 29.029
_cell_measurement_theta_min 2.264
_cell_volume 3771.0(2)
_computing_cell_refinement 'SAINT V8.35A (2016)'
_computing_data_reduction 'SAINT V8.35A (2016)'
_computing_molecular_graphics 'Olex2 (Dolomanov et al., 2009)'
_computing_publication_material 'Olex2 (Dolomanov et al., 2009)'
_computing_structure_refinement 'ShelXL (Sheldrick, 2015)'
_computing_structure_solution 'XT (Sheldrick, 2015)'
_diffrn_ambient_temperature 100.0
_diffrn_detector_area_resol_mean 8
_diffrn_measured_fraction_theta_full 1.000
_diffrn_measured_fraction_theta_max 0.998
_diffrn_measurement_device_type 'Bruker APEX-II CCD'
_diffrn_measurement_method '\w and \f scans'
_diffrn_radiation_monochromator graphite
_diffrn_radiation_type MoK\a
_diffrn_radiation_wavelength 0.71073
_diffrn_reflns_av_R_equivalents 0.0540
_diffrn_reflns_av_unetI/netI 0.0677
_diffrn_reflns_Laue_measured_fraction_full 1.000
_diffrn_reflns_Laue_measured_fraction_max 0.998
_diffrn_reflns_limit_h_max 20
_diffrn_reflns_limit_h_min -22
_diffrn_reflns_limit_k_max 17
_diffrn_reflns_limit_k_min -18
_diffrn_reflns_limit_l_max 16
_diffrn_reflns_limit_l_min -23
_diffrn_reflns_number 32344
_diffrn_reflns_point_group_measured_fraction_full 1.000
_diffrn_reflns_point_group_measured_fraction_max 0.998
_diffrn_reflns_theta_full 26.000
_diffrn_reflns_theta_max 29.176
_diffrn_reflns_theta_min 1.675
_diffrn_source 'sealed tube'
_diffrn_standards_number 0
_exptl_absorpt_coefficient_mu 0.934
_exptl_absorpt_correction_T_max 0.7458
_exptl_absorpt_correction_T_min 0.6711
_exptl_absorpt_correction_type multi-scan
_exptl_absorpt_process_details
;
SADABS-2014/5 (Bruker,2014/5) was used for absorption correction.
wR2(int) was 0.0498 before and 0.0439 after correction.
The Ratio of minimum to maximum transmission is 0.8998.
The \l/2 correction factor is 0.00150.
;
_exptl_crystal_colour blue
_exptl_crystal_colour_primary blue
_exptl_crystal_density_diffrn 1.535
_exptl_crystal_description block
_exptl_crystal_F_000 1782
_exptl_crystal_size_max 0.27
_exptl_crystal_size_mid 0.17
_exptl_crystal_size_min 0.12
_refine_diff_density_max 0.475
_refine_diff_density_min -0.813
_refine_diff_density_rms 0.085
_refine_ls_extinction_method none
_refine_ls_goodness_of_fit_ref 1.005
_refine_ls_hydrogen_treatment mixed
_refine_ls_matrix_type full
_refine_ls_number_parameters 510
_refine_ls_number_reflns 10179
_refine_ls_number_restraints 2
_refine_ls_restrained_S_all 1.006
_refine_ls_R_factor_all 0.0830
_refine_ls_R_factor_gt 0.0406
_refine_ls_shift/su_max 0.002
_refine_ls_shift/su_mean 0.000
_refine_ls_structure_factor_coef Fsqd
_refine_ls_weighting_details 'w=1/[\s^2^(Fo^2^)+(0.0270P)^2^+1.8060P] where P=(Fo^2^+2Fc^2^)/3'
_refine_ls_weighting_scheme calc
_refine_ls_wR_factor_gt 0.0705
_refine_ls_wR_factor_ref 0.0824
_reflns_Friedel_coverage 0.000
_reflns_number_gt 6873
_reflns_number_total 10179
_reflns_threshold_expression 'I > 2\s(I)'
_cod_data_source_file c6qi00498a2.cif
_cod_data_source_block 3
_cod_database_code 4349616
_shelx_space_group_comment
;
The symmetry employed for this shelxl refinement is uniquely defined
by the following loop, which should always be used as a source of
symmetry information in preference to the above space-group names.
They are only intended as comments.
;
_shelx_estimated_absorpt_t_max 0.896
_shelx_estimated_absorpt_t_min 0.786
_olex2_refinement_description
;
1. Fixed Uiso
 At 1.2 times of:
  All C(H) groups, All C(H,H) groups
 At 1.5 times of:
  All C(H,H,H) groups, All O(H,H) groups
2. Restrained distances
 O1-H1B = O1-H1A
 0.95 with sigma of 0.02
3.a Secondary CH2 refined with riding coordinates:
 C6(H6A,H6B), C24(H24A,H24B)
3.b Aromatic/amide H refined with riding coordinates:
 C1(H1), C2(H2), C3(H3), C4(H4), C9(H9), C10(H10), C11(H11), C13(H13),
 C14(H14), C15(H15), C19(H19), C20(H20), C21(H21), C22(H22), C27(H27), C28(H28),
  C29(H29), C31(H31), C32(H32), C33(H33)
3.c Idealised Me refined as rotating group:
 C38(H38A,H38B,H38C), C40(H40A,H40B,H40C)
;
_shelx_shelxl_version_number 2014/7
_olex2_submission_special_instructions 'No special instructions were received'

loop_
_space_group_symop_operation_xyz
'x, y, z'
'-x+1/2, y+1/2, -z+1/2'
'-x, -y, -z'
'x-1/2, -y-1/2, z-1/2'

loop_
_atom_site_label
_atom_site_type_symbol
_atom_site_fract_x
_atom_site_fract_y
_atom_site_fract_z
_atom_site_U_iso_or_equiv
_atom_site_adp_type
_atom_site_occupancy
_atom_site_site_symmetry_order
_atom_site_calc_flag
_atom_site_refinement_flags_posn
_atom_site_refinement_flags_adp
_atom_site_refinement_flags_occupancy
C1 C 0.37896(13) 0.65753(17) 0.54138(12) 0.0166(5) Uani 1 1 d . . .
H1 H 0.4286 0.6880 0.5598 0.020 Uiso 1 1 calc R . .
C2 C 0.30662(13) 0.70986(17) 0.54868(13) 0.0183(5) Uani 1 1 d . . .
H2 H 0.3067 0.7739 0.5725 0.022 Uiso 1 1 calc R . .
C3 C 0.23456(13) 0.66686(17) 0.52060(13) 0.0184(5) Uani 1 1 d . . .
H3 H 0.1841 0.7011 0.5241 0.022 Uiso 1 1 calc R . .
C4 C 0.23723(13) 0.57316(17) 0.48738(12) 0.0163(5) Uani 1 1 d . . .
H4 H 0.1885 0.5427 0.4668 0.020 Uiso 1 1 calc R . .
C5 C 0.31106(12) 0.52356(16) 0.48403(11) 0.0125(4) Uani 1 1 d . . .
C6 C 0.31377(12) 0.41872(16) 0.45214(11) 0.0133(4) Uani 1 1 d . . .
H6A H 0.3586 0.3814 0.4797 0.016 Uiso 1 1 calc R . .
H6B H 0.2619 0.3843 0.4620 0.016 Uiso 1 1 calc R . .
C7 C 0.25666(13) 0.41053(16) 0.31664(12) 0.0140(4) Uani 1 1 d . . .
C8 C 0.27103(13) 0.40814(15) 0.23334(12) 0.0130(4) Uani 1 1 d . . .
C9 C 0.20583(14) 0.40238(16) 0.17995(13) 0.0173(5) Uani 1 1 d . . .
H9 H 0.1517 0.4015 0.1973 0.021 Uiso 1 1 calc R . .
C10 C 0.21881(14) 0.39784(17) 0.10015(13) 0.0210(5) Uani 1 1 d . . .
H10 H 0.1735 0.3946 0.0636 0.025 Uiso 1 1 calc R . .
C11 C 0.29692(14) 0.39808(17) 0.07458(13) 0.0203(5) Uani 1 1 d . . .
H11 H 0.3049 0.3950 0.0203 0.024 Uiso 1 1 calc R . .
C12 C 0.36545(14) 0.40273(16) 0.12736(12) 0.0171(5) Uani 1 1 d . . .
C13 C 0.44690(14) 0.40185(17) 0.10325(13) 0.0200(5) Uani 1 1 d . . .
H13 H 0.4567 0.3983 0.0494 0.024 Uiso 1 1 calc R . .
C14 C 0.51195(14) 0.40603(17) 0.15679(13) 0.0202(5) Uani 1 1 d . . .
H14 H 0.5661 0.4045 0.1396 0.024 Uiso 1 1 calc R . .
C15 C 0.49876(13) 0.41250(16) 0.23661(13) 0.0157(5) Uani 1 1 d . . .
H15 H 0.5440 0.4157 0.2732 0.019 Uiso 1 1 calc R . .
C16 C 0.41990(12) 0.41422(15) 0.26212(12) 0.0127(4) Uani 1 1 d . . .
C17 C 0.40608(12) 0.42096(15) 0.34502(12) 0.0124(4) Uani 1 1 d . . .
C18 C 0.35220(13) 0.40868(15) 0.20819(12) 0.0131(4) Uani 1 1 d . . .
Co1 Co 0.5000 0.5000 0.5000 0.01201(9) Uani 1 2 d S T P
N1 N 0.38223(10) 0.56579(13) 0.50956(10) 0.0132(4) Uani 1 1 d . . .
N2 N 0.32649(10) 0.41784(13) 0.36798(10) 0.0115(4) Uani 1 1 d . . .
O1 O 0.52798(9) 0.62553(12) 0.43300(9) 0.0171(3) Uani 1 1 d D . .
H1A H 0.5719(12) 0.6155(18) 0.4050(13) 0.026 Uiso 1 1 d DR . .
H1B H 0.4902(13) 0.6502(17) 0.3986(12) 0.026 Uiso 1 1 d DR . .
O2 O 0.46315(8) 0.42786(11) 0.39476(8) 0.0156(3) Uani 1 1 d . . .
O3 O 0.18928(9) 0.40680(12) 0.34358(9) 0.0187(3) Uani 1 1 d . . .
C19 C 0.66750(14) 0.87244(17) 0.22044(13) 0.0196(5) Uani 1 1 d . . .
H19 H 0.7246 0.8797 0.2307 0.024 Uiso 1 1 calc R . .
C20 C 0.62047(14) 0.95745(18) 0.21106(14) 0.0231(5) Uani 1 1 d . . .
H20 H 0.6448 1.0218 0.2149 0.028 Uiso 1 1 calc R . .
C21 C 0.53776(14) 0.94755(17) 0.19609(14) 0.0213(5) Uani 1 1 d . . .
H21 H 0.5041 1.0050 0.1895 0.026 Uiso 1 1 calc R . .
C22 C 0.50408(13) 0.85254(17) 0.19074(13) 0.0187(5) Uani 1 1 d . . .
H22 H 0.4471 0.8444 0.1803 0.022 Uiso 1 1 calc R . .
C23 C 0.55412(13) 0.76962(16) 0.20072(12) 0.0148(4) Uani 1 1 d . . .
C24 C 0.52228(12) 0.66384(17) 0.19550(13) 0.0177(5) Uani 1 1 d . . .
H24A H 0.5492 0.6286 0.1531 0.021 Uiso 1 1 calc R . .
H24B H 0.5371 0.6287 0.2448 0.021 Uiso 1 1 calc R . .
C25 C 0.38417(13) 0.65949(16) 0.24448(13) 0.0150(4) Uani 1 1 d . . .
C26 C 0.29522(13) 0.65769(16) 0.22771(13) 0.0150(4) Uani 1 1 d . . .
C27 C 0.24354(13) 0.65850(16) 0.28899(14) 0.0192(5) Uani 1 1 d . . .
H27 H 0.2656 0.6593 0.3411 0.023 Uiso 1 1 calc R . .
C28 C 0.15852(14) 0.65808(18) 0.27438(15) 0.0255(6) Uani 1 1 d . . .
H28 H 0.1233 0.6580 0.3166 0.031 Uiso 1 1 calc R . .
C29 C 0.12643(14) 0.65778(18) 0.19966(16) 0.0269(6) Uani 1 1 d . . .
H29 H 0.0688 0.6584 0.1907 0.032 Uiso 1 1 calc R . .
C30 C 0.17706(13) 0.65662(17) 0.13507(14) 0.0208(5) Uani 1 1 d . . .
C31 C 0.14659(15) 0.65615(18) 0.05658(15) 0.0269(6) Uani 1 1 d . . .
H31 H 0.0893 0.6578 0.0454 0.032 Uiso 1 1 calc R . .
C32 C 0.19839(15) 0.65333(18) -0.00321(15) 0.0270(6) Uani 1 1 d . . .
H32 H 0.1767 0.6526 -0.0554 0.032 Uiso 1 1 calc R . .
C33 C 0.28328(15) 0.65150(17) 0.01169(14) 0.0224(5) Uani 1 1 d . . .
H33 H 0.3187 0.6482 -0.0303 0.027 Uiso 1 1 calc R . .
C34 C 0.31549(13) 0.65452(16) 0.08749(13) 0.0164(5) Uani 1 1 d . . .
C35 C 0.40460(13) 0.65737(17) 0.10229(13) 0.0167(5) Uani 1 1 d . . .
C36 C 0.26326(12) 0.65611(16) 0.15017(13) 0.0157(4) Uani 1 1 d . . .
Cl1 Cl 0.68436(3) 0.58485(5) 0.34563(3) 0.02831(15) Uani 1 1 d . . .
Cl2 Cl 0.70628(3) 0.55503(4) 0.13355(3) 0.02011(12) Uani 1 1 d . . .
Cl3 Cl 0.84342(3) 0.72796(4) 0.25048(3) 0.02200(13) Uani 1 1 d . . .
Co2 Co 0.71648(2) 0.66257(2) 0.23447(2) 0.01400(7) Uani 1 1 d . . .
N3 N 0.63577(10) 0.77921(13) 0.21565(10) 0.0153(4) Uani 1 1 d . . .
N4 N 0.43365(10) 0.65869(14) 0.18081(10) 0.0147(4) Uani 1 1 d . . .
O4 O 0.45278(9) 0.66057(13) 0.05089(9) 0.0242(4) Uani 1 1 d . . .
O5 O 0.41461(9) 0.66232(12) 0.31058(9) 0.0220(4) Uani 1 1 d . . .
C37 C 0.01854(15) 0.3687(2) 0.54947(15) 0.0275(6) Uani 1 1 d . . .
C38 C 0.10626(15) 0.3658(2) 0.54695(16) 0.0325(6) Uani 1 1 d . . .
H38A H 0.1281 0.3155 0.5838 0.049 Uiso 1 1 calc GR . .
H38B H 0.1288 0.4315 0.5611 0.049 Uiso 1 1 calc GR . .
H38C H 0.1215 0.3483 0.4943 0.049 Uiso 1 1 calc GR . .
N5 N -0.04979(15) 0.3711(2) 0.55327(16) 0.0578(8) Uani 1 1 d . . .
C39 C 0.52717(15) -0.0309(2) 0.40483(14) 0.0277(6) Uani 1 1 d . . .
C40 C 0.57910(15) 0.0573(2) 0.39983(15) 0.0304(6) Uani 1 1 d . . .
H40A H 0.5687 0.1028 0.4429 0.046 Uiso 1 1 calc GR . .
H40B H 0.5669 0.0915 0.3502 0.046 Uiso 1 1 calc GR . .
H40C H 0.6365 0.0369 0.4031 0.046 Uiso 1 1 calc GR . .
N6 N 0.48672(14) -0.09960(19) 0.41072(14) 0.0395(6) Uani 1 1 d . . .

loop_
_atom_site_aniso_label
_atom_site_aniso_U_11
_atom_site_aniso_U_22
_atom_site_aniso_U_33
_atom_site_aniso_U_23
_atom_site_aniso_U_13
_atom_site_aniso_U_12
C1 0.0170(11) 0.0171(12) 0.0155(11) -0.0029(10) -0.0021(8) -0.0018(9)
C2 0.0205(12) 0.0164(12) 0.0181(11) -0.0025(10) 0.0010(9) 0.0048(9)
C3 0.0157(11) 0.0203(12) 0.0195(11) 0.0001(10) 0.0022(9) 0.0048(9)
C4 0.0120(11) 0.0215(12) 0.0156(11) 0.0004(9) 0.0016(8) -0.0006(9)
C5 0.0129(10) 0.0157(11) 0.0090(9) 0.0034(8) 0.0015(8) -0.0001(8)
C6 0.0122(10) 0.0162(12) 0.0117(10) 0.0020(9) 0.0022(8) -0.0010(8)
C7 0.0124(10) 0.0108(11) 0.0183(11) 0.0005(9) -0.0035(8) -0.0008(8)
C8 0.0157(11) 0.0084(10) 0.0147(10) -0.0020(9) -0.0007(8) -0.0010(8)
C9 0.0161(11) 0.0148(12) 0.0205(11) -0.0018(10) -0.0041(9) -0.0018(9)
C10 0.0244(13) 0.0184(12) 0.0192(12) -0.0022(10) -0.0091(10) -0.0003(10)
C11 0.0285(13) 0.0189(13) 0.0129(11) -0.0036(9) -0.0055(9) 0.0009(10)
C12 0.0233(12) 0.0129(11) 0.0151(11) -0.0015(9) 0.0003(9) 0.0009(9)
C13 0.0277(13) 0.0198(13) 0.0129(11) -0.0016(10) 0.0051(9) 0.0013(10)
C14 0.0207(12) 0.0191(12) 0.0214(12) -0.0007(10) 0.0081(9) 0.0010(9)
C15 0.0137(11) 0.0153(11) 0.0182(11) -0.0018(9) 0.0014(8) 0.0004(9)
C16 0.0150(10) 0.0097(11) 0.0134(10) -0.0018(9) 0.0012(8) -0.0009(8)
C17 0.0134(10) 0.0097(11) 0.0142(10) -0.0013(8) -0.0005(8) 0.0004(8)
C18 0.0159(11) 0.0090(11) 0.0141(10) -0.0019(9) -0.0008(8) -0.0006(8)
Co1 0.0108(2) 0.0144(2) 0.01075(19) -0.00002(17) -0.00059(15) 0.00031(16)
N1 0.0135(9) 0.0152(10) 0.0107(8) 0.0002(7) -0.0005(7) -0.0005(7)
N2 0.0102(8) 0.0142(9) 0.0100(8) -0.0005(7) -0.0004(7) -0.0011(7)
O1 0.0141(8) 0.0215(9) 0.0155(8) 0.0040(7) -0.0007(6) 0.0010(6)
O2 0.0127(8) 0.0197(8) 0.0142(7) -0.0024(6) -0.0024(6) 0.0004(6)
O3 0.0120(8) 0.0258(9) 0.0180(8) -0.0014(7) 0.0000(6) -0.0015(6)
C19 0.0134(11) 0.0192(12) 0.0260(12) 0.0008(10) -0.0021(9) -0.0034(9)
C20 0.0227(13) 0.0155(12) 0.0309(14) -0.0001(11) -0.0004(10) -0.0050(10)
C21 0.0205(12) 0.0152(12) 0.0282(13) 0.0018(10) 0.0013(10) 0.0052(9)
C22 0.0136(11) 0.0200(13) 0.0224(12) 0.0012(10) -0.0012(9) 0.0018(9)
C23 0.0126(10) 0.0173(12) 0.0143(10) 0.0015(9) 0.0001(8) -0.0005(9)
C24 0.0117(10) 0.0173(12) 0.0239(12) 0.0030(10) -0.0014(9) 0.0012(9)
C25 0.0179(11) 0.0084(10) 0.0185(11) -0.0011(9) -0.0005(9) -0.0003(9)
C26 0.0152(11) 0.0094(10) 0.0205(11) 0.0001(9) 0.0010(8) -0.0009(9)
C27 0.0237(12) 0.0094(11) 0.0249(12) -0.0023(10) 0.0057(9) -0.0017(9)
C28 0.0198(12) 0.0179(13) 0.0400(15) -0.0041(12) 0.0116(11) -0.0011(10)
C29 0.0132(11) 0.0160(12) 0.0519(17) -0.0035(12) 0.0046(11) -0.0036(9)
C30 0.0141(11) 0.0133(12) 0.0345(13) -0.0022(11) -0.0037(9) -0.0013(9)
C31 0.0191(12) 0.0174(13) 0.0429(16) -0.0011(12) -0.0126(11) -0.0028(10)
C32 0.0291(14) 0.0242(14) 0.0263(13) 0.0012(11) -0.0138(11) -0.0038(11)
C33 0.0286(13) 0.0170(12) 0.0212(12) -0.0011(10) -0.0035(10) -0.0030(10)
C34 0.0152(11) 0.0129(11) 0.0208(11) -0.0003(9) -0.0019(9) -0.0002(9)
C35 0.0172(11) 0.0130(11) 0.0199(11) -0.0006(10) -0.0001(9) 0.0003(9)
C36 0.0136(10) 0.0088(10) 0.0245(12) -0.0003(9) -0.0021(9) -0.0014(8)
Cl1 0.0202(3) 0.0451(4) 0.0201(3) 0.0146(3) 0.0062(2) 0.0080(3)
Cl2 0.0171(3) 0.0243(3) 0.0190(3) -0.0039(2) 0.0016(2) -0.0010(2)
Cl3 0.0146(3) 0.0200(3) 0.0309(3) 0.0013(3) -0.0034(2) -0.0024(2)
Co2 0.01149(14) 0.01592(16) 0.01455(14) 0.00173(13) 0.00024(11) 0.00055(12)
N3 0.0128(9) 0.0160(10) 0.0171(9) 0.0001(8) 0.0001(7) -0.0007(7)
N4 0.0107(9) 0.0153(10) 0.0179(9) 0.0004(8) -0.0020(7) -0.0001(7)
O4 0.0216(9) 0.0311(10) 0.0205(8) 0.0021(8) 0.0067(7) 0.0017(7)
O5 0.0240(9) 0.0243(9) 0.0171(8) -0.0006(7) -0.0047(7) 0.0023(7)
C37 0.0227(14) 0.0329(15) 0.0268(13) -0.0045(12) 0.0006(10) 0.0032(11)
C38 0.0204(13) 0.0398(17) 0.0380(16) -0.0094(13) 0.0069(11) -0.0054(11)
N5 0.0229(14) 0.090(2) 0.0608(18) -0.0288(17) 0.0004(12) 0.0088(13)
C39 0.0159(12) 0.0444(17) 0.0226(13) 0.0033(12) -0.0024(10) 0.0027(11)
C40 0.0185(13) 0.0395(16) 0.0336(15) 0.0066(13) 0.0039(10) 0.0020(11)
N6 0.0258(13) 0.0527(17) 0.0397(14) 0.0002(12) -0.0011(10) -0.0067(12)

loop_
_atom_type_symbol
_atom_type_description
_atom_type_scat_dispersion_real
_atom_type_scat_dispersion_imag
_atom_type_scat_source
C C 0.0033 0.0016 'International Tables Vol C Tables 4.2.6.8 and 6.1.1.4'
H H 0.0000 0.0000 'International Tables Vol C Tables 4.2.6.8 and 6.1.1.4'
Cl Cl 0.1484 0.1585 'International Tables Vol C Tables 4.2.6.8 and 6.1.1.4'
Co Co 0.3494 0.9721 'International Tables Vol C Tables 4.2.6.8 and 6.1.1.4'
N N 0.0061 0.0033 'International Tables Vol C Tables 4.2.6.8 and 6.1.1.4'
O O 0.0106 0.0060 'International Tables Vol C Tables 4.2.6.8 and 6.1.1.4'

loop_
_geom_angle_atom_site_label_1
_geom_angle_atom_site_label_2
_geom_angle_atom_site_label_3
_geom_angle
_geom_angle_site_symmetry_1
_geom_angle_site_symmetry_3
C2 C1 H1 118.4 . .
N1 C1 H1 118.4 . .
N1 C1 C2 123.2(2) . .
C1 C2 H2 120.7 . .
C3 C2 C1 118.6(2) . .
C3 C2 H2 120.7 . .
C2 C3 H3 120.7 . .
C4 C3 C2 118.7(2) . .
C4 C3 H3 120.7 . .
C3 C4 H4 120.1 . .
C3 C4 C5 119.9(2) . .
C5 C4 H4 120.1 . .
C4 C5 C6 120.15(19) . .
N1 C5 C4 122.0(2) . .
N1 C5 C6 117.84(18) . .
C5 C6 H6A 109.2 . .
C5 C6 H6B 109.2 . .
H6A C6 H6B 107.9 . .
N2 C6 C5 111.93(17) . .
N2 C6 H6A 109.2 . .
N2 C6 H6B 109.2 . .
N2 C7 C8 116.66(18) . .
O3 C7 C8 124.26(19) . .
O3 C7 N2 119.08(19) . .
C9 C8 C7 119.83(19) . .
C9 C8 C18 120.4(2) . .
C18 C8 C7 119.75(18) . .
C8 C9 H9 119.8 . .
C8 C9 C10 120.4(2) . .
C10 C9 H9 119.8 . .
C9 C10 H10 119.9 . .
C11 C10 C9 120.1(2) . .
C11 C10 H10 119.9 . .
C10 C11 H11 119.4 . .
C10 C11 C12 121.3(2) . .
C12 C11 H11 119.4 . .
C11 C12 C13 122.9(2) . .
C11 C12 C18 118.5(2) . .
C13 C12 C18 118.6(2) . .
C12 C13 H13 119.5 . .
C14 C13 C12 121.0(2) . .
C14 C13 H13 119.5 . .
C13 C14 H14 119.8 . .
C13 C14 C15 120.4(2) . .
C15 C14 H14 119.8 . .
C14 C15 H15 120.0 . .
C16 C15 C14 120.1(2) . .
C16 C15 H15 120.0 . .
C15 C16 C17 120.18(19) . .
C15 C16 C18 120.42(19) . .
C18 C16 C17 119.40(18) . .
N2 C17 C16 118.14(18) . .
O2 C17 C16 122.12(18) . .
O2 C17 N2 119.74(18) . .
C8 C18 C12 119.25(19) . .
C16 C18 C8 121.22(19) . .
C16 C18 C12 119.53(19) . .
N1 Co1 N1 180.0 3_666 .
O1 Co1 N1 86.31(6) . .
O1 Co1 N1 86.30(6) 3_666 3_666
O1 Co1 N1 93.70(6) 3_666 .
O1 Co1 N1 93.69(6) . 3_666
O1 Co1 O1 180.0 . 3_666
O1 Co1 O2 92.55(6) . 3_666
O1 Co1 O2 87.45(6) . .
O1 Co1 O2 92.55(6) 3_666 .
O1 Co1 O2 87.45(6) 3_666 3_666
O2 Co1 N1 91.84(6) . .
O2 Co1 N1 88.16(6) . 3_666
O2 Co1 N1 91.84(6) 3_666 3_666
O2 Co1 N1 88.16(6) 3_666 .
O2 Co1 O2 180.0 . 3_666
C1 N1 C5 117.55(18) . .
C1 N1 Co1 117.45(14) . .
C5 N1 Co1 124.97(14) . .
C7 N2 C6 117.72(16) . .
C17 N2 C6 117.49(16) . .
C17 N2 C7 124.76(17) . .
Co1 O1 H1A 112.2(16) . .
Co1 O1 H1B 119.6(16) . .
H1A O1 H1B 104(2) . .
C17 O2 Co1 143.09(14) . .
C20 C19 H19 118.6 . .
N3 C19 H19 118.6 . .
N3 C19 C20 122.8(2) . .
C19 C20 H20 120.5 . .
C21 C20 C19 118.9(2) . .
C21 C20 H20 120.5 . .
C20 C21 H21 120.4 . .
C20 C21 C22 119.1(2) . .
C22 C21 H21 120.4 . .
C21 C22 H22 120.2 . .
C23 C22 C21 119.6(2) . .
C23 C22 H22 120.2 . .
C22 C23 C24 122.81(19) . .
N3 C23 C22 121.4(2) . .
N3 C23 C24 115.79(18) . .
C23 C24 H24A 109.0 . .
C23 C24 H24B 109.0 . .
H24A C24 H24B 107.8 . .
N4 C24 C23 113.07(18) . .
N4 C24 H24A 109.0 . .
N4 C24 H24B 109.0 . .
N4 C25 C26 117.02(19) . .
O5 C25 C26 122.6(2) . .
O5 C25 N4 120.35(19) . .
C27 C26 C25 119.2(2) . .
C27 C26 C36 120.5(2) . .
C36 C26 C25 120.31(19) . .
C26 C27 H27 119.9 . .
C26 C27 C28 120.2(2) . .
C28 C27 H27 119.9 . .
C27 C28 H28 119.9 . .
C29 C28 C27 120.1(2) . .
C29 C28 H28 119.9 . .
C28 C29 H29 119.2 . .
C28 C29 C30 121.6(2) . .
C30 C29 H29 119.2 . .
C29 C30 C36 118.0(2) . .
C31 C30 C29 123.6(2) . .
C31 C30 C36 118.3(2) . .
C30 C31 H31 119.5 . .
C32 C31 C30 121.0(2) . .
C32 C31 H31 119.5 . .
C31 C32 H32 119.6 . .
C31 C32 C33 120.7(2) . .
C33 C32 H32 119.6 . .
C32 C33 H33 120.0 . .
C34 C33 C32 120.1(2) . .
C34 C33 H33 120.0 . .
C33 C34 C35 119.6(2) . .
C33 C34 C36 120.2(2) . .
C36 C34 C35 120.2(2) . .
N4 C35 C34 116.89(18) . .
O4 C35 C34 123.4(2) . .
O4 C35 N4 119.7(2) . .
C26 C36 C30 119.5(2) . .
C34 C36 C26 120.83(19) . .
C34 C36 C30 119.7(2) . .
Cl1 Co2 Cl3 109.00(2) . .
Cl2 Co2 Cl1 110.28(3) . .
Cl2 Co2 Cl3 111.94(2) . .
N3 Co2 Cl1 107.85(5) . .
N3 Co2 Cl2 109.79(5) . .
N3 Co2 Cl3 107.86(5) . .
C19 N3 C23 118.15(19) . .
C19 N3 Co2 116.49(14) . .
C23 N3 Co2 125.34(15) . .
C25 N4 C24 118.32(18) . .
C25 N4 C35 124.77(17) . .
C35 N4 C24 116.86(17) . .
N5 C37 C38 178.4(3) . .
C37 C38 H38A 109.5 . .
C37 C38 H38B 109.5 . .
C37 C38 H38C 109.5 . .
H38A C38 H38B 109.5 . .
H38A C38 H38C 109.5 . .
H38B C38 H38C 109.5 . .
N6 C39 C40 178.3(3) . .
C39 C40 H40A 109.5 . .
C39 C40 H40B 109.5 . .
C39 C40 H40C 109.5 . .
H40A C40 H40B 109.5 . .
H40A C40 H40C 109.5 . .
H40B C40 H40C 109.5 . .

loop_
_geom_bond_atom_site_label_1
_geom_bond_atom_site_label_2
_geom_bond_distance
_geom_bond_site_symmetry_2
C1 H1 0.9500 .
C1 C2 1.388(3) .
C1 N1 1.346(3) .
C2 H2 0.9500 .
C2 C3 1.380(3) .
C3 H3 0.9500 .
C3 C4 1.379(3) .
C4 H4 0.9500 .
C4 C5 1.384(3) .
C5 C6 1.507(3) .
C5 N1 1.351(3) .
C6 H6A 0.9900 .
C6 H6B 0.9900 .
C6 N2 1.473(2) .
C7 C8 1.465(3) .
C7 N2 1.415(3) .
C7 O3 1.220(2) .
C8 C9 1.378(3) .
C8 C18 1.420(3) .
C9 H9 0.9500 .
C9 C10 1.401(3) .
C10 H10 0.9500 .
C10 C11 1.375(3) .
C11 H11 0.9500 .
C11 C12 1.412(3) .
C12 C13 1.418(3) .
C12 C18 1.421(3) .
C13 H13 0.9500 .
C13 C14 1.376(3) .
C14 H14 0.9500 .
C14 C15 1.404(3) .
C15 H15 0.9500 .
C15 C16 1.386(3) .
C16 C17 1.458(3) .
C16 C18 1.414(3) .
C17 N2 1.383(2) .
C17 O2 1.241(2) .
Co1 N1 2.1362(17) .
Co1 N1 2.1362(17) 3_666
Co1 O1 2.1001(15) .
Co1 O1 2.1001(15) 3_666
Co1 O2 2.1142(14) .
Co1 O2 2.1142(14) 3_666
O1 H1A 0.896(16) .
O1 H1B 0.900(16) .
C19 H19 0.9500 .
C19 C20 1.379(3) .
C19 N3 1.352(3) .
C20 H20 0.9500 .
C20 C21 1.375(3) .
C21 H21 0.9500 .
C21 C22 1.387(3) .
C22 H22 0.9500 .
C22 C23 1.385(3) .
C23 C24 1.509(3) .
C23 N3 1.358(3) .
C24 H24A 0.9900 .
C24 H24B 0.9900 .
C24 N4 1.465(3) .
C25 C26 1.474(3) .
C25 N4 1.395(3) .
C25 O5 1.220(3) .
C26 C27 1.385(3) .
C26 C36 1.410(3) .
C27 H27 0.9500 .
C27 C28 1.405(3) .
C28 H28 0.9500 .
C28 C29 1.366(4) .
C29 H29 0.9500 .
C29 C30 1.420(3) .
C30 C31 1.417(3) .
C30 C36 1.425(3) .
C31 H31 0.9500 .
C31 C32 1.366(4) .
C32 H32 0.9500 .
C32 C33 1.404(3) .
C33 H33 0.9500 .
C33 C34 1.384(3) .
C34 C35 1.472(3) .
C34 C36 1.410(3) .
C35 N4 1.411(3) .
C35 O4 1.215(2) .
Cl1 Co2 2.2619(6) .
Cl2 Co2 2.2551(6) .
Cl3 Co2 2.2627(6) .
Co2 N3 2.0613(18) .
C37 C38 1.442(3) .
C37 N5 1.126(3) .
C38 H38A 0.9800 .
C38 H38B 0.9800 .
C38 H38C 0.9800 .
C39 C40 1.460(4) .
C39 N6 1.141(3) .
C40 H40A 0.9800 .
C40 H40B 0.9800 .
C40 H40C 0.9800 .

loop_
_geom_hbond_atom_site_label_D
_geom_hbond_atom_site_label_H
_geom_hbond_atom_site_label_A
_geom_hbond_distance_DH
_geom_hbond_distance_HA
_geom_hbond_distance_DA
_geom_hbond_angle_DHA
O1 H1A Cl1 0.896(16) 2.191(16) 3.0842(16) 175(2)
O1 H1B O5 0.900(16) 1.916(17) 2.785(2) 162(2)

loop_
_geom_torsion_atom_site_label_1
_geom_torsion_atom_site_label_2
_geom_torsion_atom_site_label_3
_geom_torsion_atom_site_label_4
_geom_torsion
C1 C2 C3 C4 0.8(3)
C2 C1 N1 C5 -0.2(3)
C2 C1 N1 Co1 177.87(16)
C2 C3 C4 C5 1.2(3)
C3 C4 C5 C6 176.37(19)
C3 C4 C5 N1 -2.8(3)
C4 C5 C6 N2 91.7(2)
C4 C5 N1 C1 2.3(3)
C4 C5 N1 Co1 -175.61(15)
C5 C6 N2 C7 -95.6(2)
C5 C6 N2 C17 86.4(2)
C6 C5 N1 C1 -176.89(18)
C6 C5 N1 Co1 5.2(2)
C7 C8 C9 C10 -178.6(2)
C7 C8 C18 C12 177.8(2)
C7 C8 C18 C16 -1.7(3)
C8 C7 N2 C6 -179.02(18)
C8 C7 N2 C17 -1.2(3)
C8 C9 C10 C11 0.7(3)
C9 C8 C18 C12 -0.3(3)
C9 C8 C18 C16 -179.8(2)
C9 C10 C11 C12 0.1(3)
C10 C11 C12 C13 179.2(2)
C10 C11 C12 C18 -0.9(3)
C11 C12 C13 C14 -179.7(2)
C11 C12 C18 C8 1.0(3)
C11 C12 C18 C16 -179.5(2)
C12 C13 C14 C15 -0.8(3)
C13 C12 C18 C8 -179.1(2)
C13 C12 C18 C16 0.4(3)
C13 C14 C15 C16 0.3(3)
C14 C15 C16 C17 -180.0(2)
C14 C15 C16 C18 0.5(3)
C15 C16 C17 N2 -177.09(19)
C15 C16 C17 O2 1.9(3)
C15 C16 C18 C8 178.6(2)
C15 C16 C18 C12 -0.9(3)
C16 C17 N2 C6 176.47(18)
C16 C17 N2 C7 -1.3(3)
C16 C17 O2 Co1 140.00(19)
C17 C16 C18 C8 -0.9(3)
C17 C16 C18 C12 179.62(19)
C18 C8 C9 C10 -0.5(3)
C18 C12 C13 C14 0.4(3)
C18 C16 C17 N2 2.4(3)
C18 C16 C17 O2 -178.6(2)
N1 C1 C2 C3 -1.3(3)
N1 C5 C6 N2 -89.1(2)
N2 C7 C8 C9 -179.18(19)
N2 C7 C8 C18 2.7(3)
N2 C17 O2 Co1 -41.1(3)
O2 C17 N2 C6 -2.5(3)
O2 C17 N2 C7 179.70(19)
O3 C7 C8 C9 0.7(3)
O3 C7 C8 C18 -177.4(2)
O3 C7 N2 C6 1.1(3)
O3 C7 N2 C17 178.88(19)
C19 C20 C21 C22 -0.1(4)
C20 C19 N3 C23 0.2(3)
C20 C19 N3 Co2 -178.40(18)
C20 C21 C22 C23 0.2(3)
C21 C22 C23 C24 -179.8(2)
C21 C22 C23 N3 0.0(3)
C22 C23 C24 N4 -1.4(3)
C22 C23 N3 C19 -0.1(3)
C22 C23 N3 Co2 178.32(16)
C23 C24 N4 C25 -88.1(2)
C23 C24 N4 C35 89.4(2)
C24 C23 N3 C19 179.61(19)
C24 C23 N3 Co2 -1.9(3)
C25 C26 C27 C28 179.2(2)
C25 C26 C36 C30 -178.6(2)
C25 C26 C36 C34 1.1(3)
C26 C25 N4 C24 177.98(18)
C26 C25 N4 C35 0.7(3)
C26 C27 C28 C29 -0.6(4)
C27 C26 C36 C30 0.8(3)
C27 C26 C36 C34 -179.5(2)
C27 C28 C29 C30 0.8(4)
C28 C29 C30 C31 179.9(2)
C28 C29 C30 C36 -0.2(3)
C29 C30 C31 C32 -178.9(2)
C29 C30 C36 C26 -0.6(3)
C29 C30 C36 C34 179.7(2)
C30 C31 C32 C33 -0.4(4)
C31 C30 C36 C26 179.3(2)
C31 C30 C36 C34 -0.4(3)
C31 C32 C33 C34 -1.3(4)
C32 C33 C34 C35 -177.1(2)
C32 C33 C34 C36 2.1(3)
C33 C34 C35 N4 -179.0(2)
C33 C34 C35 O4 2.5(4)
C33 C34 C36 C26 179.0(2)
C33 C34 C36 C30 -1.3(3)
C34 C35 N4 C24 -178.64(18)
C34 C35 N4 C25 -1.3(3)
C35 C34 C36 C26 -1.7(3)
C35 C34 C36 C30 178.0(2)
C36 C26 C27 C28 -0.2(3)
C36 C30 C31 C32 1.3(4)
C36 C34 C35 N4 1.8(3)
C36 C34 C35 O4 -176.7(2)
N3 C19 C20 C21 -0.1(4)
N3 C23 C24 N4 178.88(18)
N4 C25 C26 C27 -179.93(19)
N4 C25 C26 C36 -0.5(3)
O4 C35 N4 C24 -0.1(3)
O4 C35 N4 C25 177.2(2)
O5 C25 C26 C27 -0.5(3)
O5 C25 C26 C36 178.9(2)
O5 C25 N4 C24 -1.5(3)
O5 C25 N4 C35 -178.8(2)
